data_8000139
loop_
_publ_author_name
'Atsuchi, Masaki'
'Higashikawa, Hiroyuki'
'Yoshida, Yusuke'
'Nakashima, Satoru'
'Inoue, Katsuya'

_publ_section_title
;
 Novel 2D Interpenetrated Structure and Occurrence of the Spin-crossover
 Phenomena of Assembled Complexes, Fe(NCX)2(bpp)2 (X = S, Se, BH3; bpp =
 1,3-Bis(4-pyridyl)propane)
;
_journal_issue 8
_journal_name_full 'Chemistry Letters'
_journal_page_first 1064
_journal_paper_doi 10.1246/cl.2007.1064
_journal_volume 36
_journal_year 2007
_chemical_formula_sum 'C28 H28 Fe N6 S2'
_chemical_formula_weight 568.53
_space_group_IT_number 14
_symmetry_space_group_name_Hall '-P 2yn'
_symmetry_space_group_name_H-M 'P 1 21/n 1'
_atom_sites_solution_hydrogens geom
_atom_sites_solution_primary direct
_atom_sites_solution_secondary difmap
_audit_creation_method SHELXL-97
_cell_angle_alpha 90.00
_cell_angle_beta 114.562(2)
_cell_angle_gamma 90.00
_cell_formula_units_Z 9
_cell_length_a 18.782(3)
_cell_length_b 16.570(2)
_cell_length_c 20.709(3)
_cell_measurement_temperature 293(2)
_cell_volume 5861.8(15)
_computing_structure_refinement 'SHELXL-97 (Sheldrick, 1997)'
_computing_structure_solution 'SHELXS-97 (Sheldrick, 1990)'
_diffrn_ambient_temperature 293(2)
_diffrn_measured_fraction_theta_full 0.918
_diffrn_measured_fraction_theta_max 0.918
_diffrn_radiation_monochromator graphite
_diffrn_radiation_source 'fine-focus sealed tube'
_diffrn_radiation_type MoK\a
_diffrn_radiation_wavelength 0.71073
_diffrn_reflns_av_R_equivalents 0.0355
_diffrn_reflns_av_sigmaI/netI 0.0505
_diffrn_reflns_limit_h_max 24
_diffrn_reflns_limit_h_min -24
_diffrn_reflns_limit_k_max 21
_diffrn_reflns_limit_k_min -21
_diffrn_reflns_limit_l_max 27
_diffrn_reflns_limit_l_min -15
_diffrn_reflns_number 33955
_diffrn_reflns_theta_full 28.15
_diffrn_reflns_theta_max 28.15
_diffrn_reflns_theta_min 1.64
_exptl_absorpt_coefficient_mu 0.769
_exptl_crystal_density_diffrn 1.450
_exptl_crystal_density_method 'not measured'
_exptl_crystal_F_000 2664
_refine_diff_density_max 0.746
_refine_diff_density_min -0.503
_refine_diff_density_rms 0.066
_refine_ls_extinction_method none
_refine_ls_goodness_of_fit_ref 0.877
_refine_ls_hydrogen_treatment mixed
_refine_ls_matrix_type full
_refine_ls_number_parameters 667
_refine_ls_number_reflns 13192
_refine_ls_number_restraints 0
_refine_ls_restrained_S_all 0.877
_refine_ls_R_factor_all 0.1122
_refine_ls_R_factor_gt 0.0602
_refine_ls_shift/su_max 0.001
_refine_ls_shift/su_mean 0.000
_refine_ls_structure_factor_coef Fsqd
_refine_ls_weighting_details 'calc w=1/[\s^2^(Fo^2^)+(0.1214P)^2^+0.0000P] where P=(Fo^2^+2Fc^2^)/3'
_refine_ls_weighting_scheme calc
_refine_ls_wR_factor_gt 0.1655
_refine_ls_wR_factor_ref 0.1948
_reflns_number_gt 6479
_reflns_number_total 13192
_reflns_threshold_expression >2sigma(I)
_cod_data_source_file 36-1064sup1.cif
_cod_data_source_block st__met
_cod_original_cell_volume 5861.6(14)
_cod_database_code 8000139

loop_
_symmetry_equiv_pos_as_xyz
'x, y, z'
'-x+1/2, y+1/2, -z+1/2'
'-x, -y, -z'
'x-1/2, -y-1/2, z-1/2'

loop_
_atom_site_label
_atom_site_type_symbol
_atom_site_fract_x
_atom_site_fract_y
_atom_site_fract_z
_atom_site_U_iso_or_equiv
_atom_site_adp_type
_atom_site_occupancy
_atom_site_symmetry_multiplicity
_atom_site_calc_flag
_atom_site_refinement_flags
Fe1 Fe 0.51531(2) 0.11763(3) 0.26059(2) 0.05751(16) Uani 1 1 d .
Fe2 Fe 0.47005(3) 0.63432(3) 0.23850(3) 0.07724(19) Uani 1 1 d .
N1 N 0.45863(14) 0.06228(15) 0.32419(14) 0.0626(6) Uani 1 1 d .
N2 N 0.57233(15) 0.17711(16) 0.19935(14) 0.0649(7) Uani 1 1 d .
C1 C 0.4171(2) 0.1040(2) 0.3526(2) 0.0753(9) Uani 1 1 d .
H1 H 0.4070 0.1582 0.3406 0.090 Uiso 1 1 calc R
C2 C 0.40343(17) -0.0084(2) 0.41809(16) 0.0626(8) Uani 1 1 d .
C3 C 0.3890(2) 0.0713(2) 0.39780(19) 0.0723(9) Uani 1 1 d .
H2 H 0.3599 0.1031 0.4151 0.087 Uiso 1 1 calc R
C6 C 0.6791(2) 0.2466(2) 0.1917(2) 0.0826(11) Uani 1 1 d .
H3 H 0.7287 0.2688 0.2155 0.099 Uiso 1 1 calc R
C7 C 0.5380(2) 0.1805(3) 0.12910(19) 0.0893(12) Uani 1 1 d .
H4 H 0.4886 0.1574 0.1062 0.107 Uiso 1 1 calc R
C4 C 0.44672(18) -0.0505(2) 0.39031(18) 0.0693(9) Uani 1 1 d .
H5 H 0.4594 -0.1041 0.4032 0.083 Uiso 1 1 calc R
C8 C 0.6442(2) 0.2096(2) 0.22933(19) 0.0767(10) Uani 1 1 d .
H6 H 0.6715 0.2066 0.2784 0.092 Uiso 1 1 calc R
C9 C 0.6427(2) 0.2518(2) 0.1195(2) 0.0717(9) Uani 1 1 d .
C5 C 0.47190(18) -0.01449(19) 0.34348(18) 0.0670(8) Uani 1 1 d .
H7 H 0.4996 -0.0457 0.3244 0.080 Uiso 1 1 calc R
N6 N 0.62497(14) 0.04419(15) 0.30995(13) 0.0594(6) Uani 1 1 d .
N4 N 0.36532(19) 0.70966(18) 0.18402(15) 0.0787(8) Uani 1 1 d .
C25 C 0.7253(2) -0.0336(2) 0.29844(18) 0.0807(10) Uani 1 1 d .
H8 H 0.7413 -0.0630 0.2686 0.097 Uiso 1 1 calc R
N7 N 0.41078(15) 0.19679(16) 0.20768(15) 0.0652(7) Uani 1 1 d .
N3 N 0.53120(18) 0.68816(18) 0.17757(17) 0.0825(8) Uani 1 1 d .
N8 N 0.57368(17) 0.55572(18) 0.29740(17) 0.0814(8) Uani 1 1 d .
N5 N 0.40832(17) 0.58121(18) 0.29954(16) 0.0782(8) Uani 1 1 d .
C15 C 0.2230(2) 0.7889(2) 0.1128(2) 0.0779(10) Uani 1 1 d .
C26 C 0.77475(18) -0.02625(19) 0.36902(18) 0.0633(8) Uani 1 1 d .
C27 C 0.27716(19) 0.2950(2) 0.14978(18) 0.0696(9) Uani 1 1 d .
C10 C 0.5707(3) 0.6428(2) 0.1491(2) 0.0902(11) Uani 1 1 d .
C16 C 0.3314(3) 0.7511(3) 0.2185(2) 0.1076(15) Uani 1 1 d .
H9 H 0.3564 0.7535 0.2677 0.129 Uiso 1 1 calc R
C11 C 0.6053(2) 0.7569(3) 0.0976(2) 0.0865(11) Uani 1 1 d .
C17 C 0.4065(2) 0.5502(2) 0.4115(2) 0.0870(11) Uani 1 1 d .
H10 H 0.4320 0.5528 0.4608 0.104 Uiso 1 1 calc R
C28 C 0.67256(17) 0.05157(19) 0.37805(16) 0.0619(8) Uani 1 1 d .
H11 H 0.6554 0.0819 0.4066 0.074 Uiso 1 1 calc R
C18 C 0.3336(2) 0.5125(2) 0.3794(2) 0.0836(10) Uani 1 1 d .
C29 C 0.6531(2) 0.0013(2) 0.27136(19) 0.0794(10) Uani 1 1 d .
H12 H 0.6217 -0.0051 0.2232 0.095 Uiso 1 1 calc R
C30 C 0.4141(2) 0.2766(2) 0.2164(2) 0.0820(11) Uani 1 1 d .
H13 H 0.4628 0.2999 0.2421 0.098 Uiso 1 1 calc R
C12 C 0.6087(2) 0.6754(2) 0.1107(2) 0.0926(12) Uani 1 1 d .
H14 H 0.6368 0.6420 0.0936 0.111 Uiso 1 1 calc R
C19 C 0.3280(2) 0.7086(2) 0.1147(2) 0.0830(11) Uani 1 1 d .
H15 H 0.3503 0.6800 0.0891 0.100 Uiso 1 1 calc R
C35 C 0.5644(3) 0.4768(2) 0.3016(2) 0.1050(14) Uani 1 1 d .
H16 H 0.5148 0.4550 0.2766 0.126 Uiso 1 1 calc R
C20 C 0.2995(2) 0.5118(2) 0.3062(2) 0.0881(11) Uani 1 1 d .
H17 H 0.2506 0.4882 0.2819 0.106 Uiso 1 1 calc R
C31 C 0.74507(18) 0.0176(2) 0.40898(17) 0.0652(8) Uani 1 1 d .
H18 H 0.7748 0.0239 0.4575 0.078 Uiso 1 1 calc R
C32 C 0.3404(2) 0.1667(2) 0.1680(2) 0.0839(11) Uani 1 1 d .
H19 H 0.3358 0.1115 0.1594 0.101 Uiso 1 1 calc R
C33 C 0.3506(2) 0.3261(2) 0.1899(2) 0.0824(11) Uani 1 1 d .
H20 H 0.3568 0.3812 0.1988 0.099 Uiso 1 1 calc R
C21 C 0.2608(3) 0.7908(3) 0.1849(2) 0.0996(13) Uani 1 1 d .
H21 H 0.2393 0.8187 0.2114 0.120 Uiso 1 1 calc R
C13 C 0.5636(2) 0.8027(2) 0.1256(3) 0.0995(13) Uani 1 1 d .
H22 H 0.5588 0.8581 0.1174 0.119 Uiso 1 1 calc R
C22 C 0.4405(2) 0.5833(2) 0.3706(2) 0.0873(11) Uani 1 1 d .
H23 H 0.4886 0.6088 0.3935 0.105 Uiso 1 1 calc R
C23 C 0.3380(2) 0.5459(2) 0.2694(2) 0.0858(11) Uani 1 1 d .
H24 H 0.3135 0.5444 0.2201 0.103 Uiso 1 1 calc R
C34 C 0.2738(2) 0.2138(2) 0.1390(2) 0.0911(12) Uani 1 1 d .
H25 H 0.2260 0.1896 0.1118 0.109 Uiso 1 1 calc R
C24 C 0.2578(2) 0.7472(2) 0.07739(19) 0.0834(11) Uani 1 1 d .
H26 H 0.2344 0.7448 0.0281 0.100 Uiso 1 1 calc R
C14 C 0.5291(2) 0.7674(2) 0.1655(3) 0.0985(13) Uani 1 1 d .
H27 H 0.5030 0.8003 0.1849 0.118 Uiso 1 1 calc R
C36 C 0.6452(2) 0.5846(2) 0.3333(2) 0.0898(12) Uani 1 1 d .
H28 H 0.6535 0.6396 0.3309 0.108 Uiso 1 1 calc R
S1 S 0.43347(6) 0.42022(7) 0.07352(6) 0.0975(4) Uani 1 1 d .
S2 S 0.61923(6) 0.83389(7) 0.40935(8) 0.1151(5) Uani 1 1 d .
S3 S 0.39328(8) -0.06418(10) 0.06014(8) 0.1501(7) Uani 1 1 d .
S4 S 0.57078(9) 0.28833(9) 0.46260(7) 0.1244(5) Uani 1 1 d .
N9 N 0.56344(16) 0.20370(17) 0.34435(16) 0.0714(7) Uani 1 1 d .
N10 N 0.46588(17) 0.02932(18) 0.18112(16) 0.0735(8) Uani 1 1 d .
N11 N 0.42354(19) 0.5428(2) 0.16009(17) 0.0867(9) Uani 1 1 d .
N12 N 0.5181(2) 0.7243(2) 0.31676(18) 0.0951(10) Uani 1 1 d .
C37 C 0.5602(2) 0.7697(2) 0.35546(19) 0.0678(9) Uani 1 1 d .
C38 C 0.56673(19) 0.2382(2) 0.3935(2) 0.0706(9) Uani 1 1 d .
C41 C 0.3741(2) -0.0473(2) 0.46787(18) 0.0751(10) Uani 1 1 d .
H29 H 0.3695 -0.0065 0.4994 0.090 Uiso 1 1 calc R
H30 H 0.4123 -0.0867 0.4967 0.090 Uiso 1 1 calc R
C42 C 0.2942(2) -0.0896(2) 0.42951(19) 0.0771(10) Uani 1 1 d .
H31 H 0.2793 -0.1141 0.4646 0.093 Uiso 1 1 calc R
H32 H 0.2549 -0.0495 0.4040 0.093 Uiso 1 1 calc R
C39 C 0.42780(18) 0.4916(2) 0.12324(19) 0.0703(9) Uani 1 1 d .
C40 C 0.43594(19) -0.0092(2) 0.1310(2) 0.0742(10) Uani 1 1 d .
C44 C 0.1473(2) 0.8330(3) 0.0740(3) 0.1127(16) Uani 1 1 d .
H33 H 0.1277 0.8517 0.1080 0.135 Uiso 1 1 calc R
H34 H 0.1090 0.7961 0.0417 0.135 Uiso 1 1 calc R
C50 C 0.6434(3) 0.7953(3) 0.0535(3) 0.1133(15) Uani 1 1 d .
H35 H 0.6044 0.8246 0.0141 0.136 Uiso 1 1 calc R
H36 H 0.6657 0.7538 0.0345 0.136 Uiso 1 1 calc R
C45 C 0.1562(3) 0.9056(4) 0.0318(2) 0.132(2) Uani 1 1 d .
H37 H 0.1806 0.8874 0.0013 0.158 Uiso 1 1 calc R
H38 H 0.1045 0.9257 0.0015 0.158 Uiso 1 1 calc R
C46 C 0.7071(3) 0.5375(3) 0.3735(3) 0.1232(19) Uani 1 1 d .
H39 H 0.7567 0.5598 0.3967 0.148 Uiso 1 1 calc R
C47 C 0.6955(3) 0.4559(3) 0.3795(3) 0.141(2) Uani 1 1 d .
C48 C 0.6234(3) 0.4263(3) 0.3405(3) 0.135(2) Uani 1 1 d .
H40 H 0.6142 0.3711 0.3402 0.162 Uiso 1 1 calc R
C51 C 0.7110(3) 0.8562(5) 0.1025(3) 0.177(3) Uani 1 1 d .
H41 H 0.6888 0.8944 0.1245 0.213 Uiso 1 1 calc R
H42 H 0.7510 0.8257 0.1401 0.213 Uiso 1 1 calc R
C49 C 0.7554(3) 0.3972(4) 0.4335(3) 0.153(2) Uani 1 1 d .
H43 H 0.7946 0.4271 0.4723 0.183 Uiso 1 1 calc R
H44 H 0.7292 0.3604 0.4529 0.183 Uiso 1 1 calc R
C57 C 0.20482(19) 0.3477(2) 0.1209(2) 0.0773(10) Uani 1 1 d .
H45 H 0.1594 0.3136 0.0973 0.093 Uiso 1 1 calc R
H46 H 0.1991 0.3738 0.1604 0.093 Uiso 1 1 calc R
C55 C 0.85594(19) -0.0620(2) 0.40174(19) 0.0771(10) Uani 1 1 d .
H47 H 0.8933 -0.0192 0.4244 0.093 Uiso 1 1 calc R
H48 H 0.8682 -0.0847 0.3644 0.093 Uiso 1 1 calc R
C56 C 0.8651(3) -0.1271(3) 0.4562(2) 0.0946(13) Uani 1 1 d .
H49 H 0.9205 -0.1383 0.4826 0.114 Uiso 1 1 calc R
H50 H 0.8454 -0.1066 0.4895 0.114 Uiso 1 1 calc R
C53 C 0.6764(3) 0.2947(2) 0.0748(2) 0.0924(12) Uani 1 1 d .
H51 H 0.6734 0.2594 0.0363 0.111 Uiso 1 1 calc R
H52 H 0.7313 0.3060 0.1035 0.111 Uiso 1 1 calc R
C54 C 0.5703(2) 0.2158(3) 0.0883(2) 0.0969(14) Uani 1 1 d .
H53 H 0.5434 0.2156 0.0391 0.116 Uiso 1 1 calc R
C52 C 0.2960(3) 0.4742(3) 0.4227(3) 0.1081(14) Uani 1 1 d .
H54 H 0.2448 0.4541 0.3911 0.130 Uiso 1 1 calc R
H55 H 0.2885 0.5148 0.4530 0.130 Uiso 1 1 calc R

loop_
_atom_site_aniso_label
_atom_site_aniso_U_11
_atom_site_aniso_U_22
_atom_site_aniso_U_33
_atom_site_aniso_U_23
_atom_site_aniso_U_13
_atom_site_aniso_U_12
Fe1 0.0551(3) 0.0588(3) 0.0583(3) 0.0074(2) 0.0233(2) 0.00086(19)
Fe2 0.0875(4) 0.0672(3) 0.0704(3) -0.0025(2) 0.0262(3) 0.0048(2)
N1 0.0611(15) 0.0605(16) 0.0696(16) 0.0104(13) 0.0307(14) 0.0040(12)
N2 0.0565(15) 0.0742(17) 0.0597(16) 0.0059(13) 0.0200(13) -0.0078(12)
C1 0.085(2) 0.060(2) 0.094(3) 0.0083(19) 0.051(2) 0.0038(17)
C2 0.0515(17) 0.077(2) 0.0567(18) -0.0042(16) 0.0198(15) -0.0171(15)
C3 0.079(2) 0.069(2) 0.085(2) -0.0072(19) 0.050(2) -0.0064(17)
C6 0.064(2) 0.095(3) 0.088(3) -0.004(2) 0.031(2) -0.0253(19)
C7 0.067(2) 0.124(3) 0.065(2) 0.016(2) 0.0147(19) -0.037(2)
C4 0.0612(18) 0.062(2) 0.087(2) 0.0147(18) 0.0336(19) -0.0027(15)
C8 0.071(2) 0.087(2) 0.064(2) -0.0026(18) 0.0199(18) -0.0216(18)
C9 0.074(2) 0.074(2) 0.078(2) -0.0094(18) 0.042(2) -0.0180(17)
C5 0.0630(18) 0.062(2) 0.085(2) 0.0061(17) 0.0396(18) 0.0031(15)
N6 0.0628(15) 0.0603(15) 0.0555(15) 0.0049(12) 0.0250(13) 0.0057(12)
N4 0.096(2) 0.0776(19) 0.0658(18) -0.0016(15) 0.0367(17) 0.0143(16)
C25 0.090(2) 0.090(3) 0.064(2) -0.0070(19) 0.033(2) 0.028(2)
N7 0.0585(15) 0.0600(16) 0.0745(17) 0.0095(14) 0.0251(14) -0.0016(12)
N3 0.089(2) 0.0661(19) 0.088(2) 0.0021(16) 0.0325(18) 0.0077(15)
N8 0.082(2) 0.0691(19) 0.083(2) 0.0035(16) 0.0240(18) 0.0005(16)
N5 0.0786(19) 0.080(2) 0.0669(18) -0.0035(16) 0.0210(16) -0.0010(15)
C15 0.069(2) 0.076(2) 0.092(3) -0.013(2) 0.037(2) -0.0038(17)
C26 0.0646(19) 0.0602(19) 0.069(2) 0.0046(16) 0.0322(17) 0.0059(15)
C27 0.063(2) 0.077(2) 0.070(2) 0.0165(18) 0.0278(17) 0.0092(16)
C10 0.114(3) 0.075(2) 0.091(3) -0.003(2) 0.052(3) 0.004(2)
C16 0.143(4) 0.105(3) 0.068(2) -0.006(2) 0.038(3) 0.038(3)
C11 0.071(2) 0.089(3) 0.092(3) -0.005(2) 0.025(2) -0.018(2)
C17 0.100(3) 0.086(3) 0.070(2) -0.004(2) 0.030(2) -0.007(2)
C28 0.0620(18) 0.075(2) 0.0552(18) 0.0024(16) 0.0311(16) 0.0124(15)
C18 0.095(3) 0.074(2) 0.088(3) -0.017(2) 0.045(2) -0.004(2)
C29 0.083(2) 0.087(2) 0.060(2) -0.0072(19) 0.0205(19) 0.0210(19)
C30 0.0597(19) 0.067(2) 0.105(3) 0.015(2) 0.021(2) -0.0024(16)
C12 0.102(3) 0.078(3) 0.101(3) -0.014(2) 0.046(3) -0.004(2)
C19 0.089(3) 0.093(3) 0.070(2) -0.008(2) 0.037(2) 0.016(2)
C35 0.090(3) 0.073(3) 0.122(4) 0.014(3) 0.014(3) -0.007(2)
C20 0.080(2) 0.095(3) 0.084(3) -0.018(2) 0.029(2) -0.006(2)
C31 0.0605(18) 0.078(2) 0.0539(17) -0.0023(16) 0.0210(16) 0.0114(16)
C32 0.061(2) 0.064(2) 0.109(3) 0.002(2) 0.018(2) 0.0018(16)
C33 0.070(2) 0.056(2) 0.109(3) 0.0123(19) 0.026(2) 0.0068(16)
C21 0.121(3) 0.101(3) 0.090(3) -0.007(2) 0.056(3) 0.028(3)
C13 0.086(3) 0.069(2) 0.147(4) 0.007(3) 0.051(3) -0.002(2)
C22 0.080(2) 0.094(3) 0.071(2) -0.002(2) 0.015(2) -0.013(2)
C23 0.083(3) 0.090(3) 0.071(2) -0.017(2) 0.019(2) -0.003(2)
C34 0.061(2) 0.073(2) 0.111(3) 0.004(2) 0.008(2) 0.0019(17)
C24 0.074(2) 0.106(3) 0.064(2) -0.013(2) 0.0238(19) 0.011(2)
C14 0.090(3) 0.067(2) 0.143(4) -0.004(3) 0.053(3) 0.003(2)
C36 0.088(3) 0.064(2) 0.100(3) -0.005(2) 0.022(2) -0.001(2)
S1 0.0946(7) 0.1010(8) 0.0983(8) -0.0242(6) 0.0416(7) 0.0031(6)
S2 0.0702(6) 0.0880(8) 0.1463(11) -0.0147(7) 0.0044(7) 0.0028(5)
S3 0.1048(9) 0.1720(14) 0.1224(11) -0.0690(10) -0.0037(8) 0.0284(9)
S4 0.1362(11) 0.1407(11) 0.0926(8) -0.0330(8) 0.0438(8) 0.0104(9)
N9 0.0733(18) 0.0672(18) 0.0719(18) -0.0010(15) 0.0285(16) 0.0046(14)
N10 0.0708(18) 0.0760(19) 0.0705(18) -0.0035(16) 0.0262(16) -0.0040(14)
N11 0.094(2) 0.081(2) 0.078(2) -0.0090(18) 0.0277(18) 0.0043(17)
N12 0.107(3) 0.079(2) 0.087(2) -0.0119(19) 0.029(2) -0.0024(19)
C37 0.067(2) 0.060(2) 0.077(2) 0.0096(18) 0.0310(19) 0.0132(16)
C38 0.065(2) 0.070(2) 0.070(2) 0.0049(18) 0.0205(18) 0.0090(16)
C41 0.079(2) 0.084(2) 0.066(2) -0.0097(18) 0.0341(19) -0.0292(18)
C42 0.075(2) 0.090(2) 0.076(2) -0.012(2) 0.041(2) -0.0249(19)
C39 0.0576(19) 0.078(2) 0.066(2) 0.0005(19) 0.0165(17) 0.0002(16)
C40 0.0572(19) 0.076(2) 0.081(2) 0.003(2) 0.0205(19) 0.0135(17)
C44 0.070(3) 0.120(4) 0.128(4) -0.037(3) 0.022(3) 0.004(2)
C50 0.089(3) 0.115(4) 0.135(4) 0.002(3) 0.046(3) -0.026(3)
C45 0.117(4) 0.182(6) 0.071(3) -0.003(3) 0.013(3) 0.075(4)
C46 0.093(3) 0.077(3) 0.146(4) -0.021(3) -0.004(3) 0.007(2)
C47 0.114(4) 0.084(3) 0.140(5) -0.012(3) -0.033(3) 0.022(3)
C48 0.131(4) 0.067(3) 0.144(4) 0.021(3) -0.006(4) 0.002(3)
C51 0.060(3) 0.280(8) 0.149(5) 0.116(5) 0.000(3) -0.037(4)
C49 0.134(5) 0.188(6) 0.117(4) -0.013(4) 0.033(4) 0.019(4)
C57 0.065(2) 0.087(2) 0.081(2) 0.013(2) 0.0320(19) 0.0177(18)
C55 0.070(2) 0.081(2) 0.082(2) -0.002(2) 0.0330(19) 0.0183(18)
C56 0.110(3) 0.109(3) 0.071(2) 0.010(2) 0.044(2) 0.049(3)
C53 0.115(3) 0.093(3) 0.102(3) -0.018(2) 0.078(3) -0.030(2)
C54 0.097(3) 0.129(3) 0.059(2) 0.005(2) 0.026(2) -0.046(3)
C52 0.120(4) 0.118(4) 0.104(3) -0.031(3) 0.064(3) -0.026(3)

loop_
_atom_type_symbol
_atom_type_description
_atom_type_scat_dispersion_real
_atom_type_scat_dispersion_imag
_atom_type_scat_source
C C 0.0033 0.0016 'International Tables Vol C Tables 4.2.6.8 and 6.1.1.4'
H H 0.0000 0.0000 'International Tables Vol C Tables 4.2.6.8 and 6.1.1.4'
N N 0.0061 0.0033 'International Tables Vol C Tables 4.2.6.8 and 6.1.1.4'
S S 0.1246 0.1234 'International Tables Vol C Tables 4.2.6.8 and 6.1.1.4'
Fe Fe 0.3463 0.8444 'International Tables Vol C Tables 4.2.6.8 and 6.1.1.4'

loop_
_geom_angle_atom_site_label_1
_geom_angle_atom_site_label_2
_geom_angle_atom_site_label_3
_geom_angle
_geom_angle_site_symmetry_1
_geom_angle_site_symmetry_3
N10 Fe1 N9 177.17(11) . .
N10 Fe1 N2 91.31(11) . .
N9 Fe1 N2 91.48(11) . .
N10 Fe1 N1 90.71(11) . .
N9 Fe1 N1 86.50(11) . .
N2 Fe1 N1 177.85(10) . .
N10 Fe1 N7 90.72(11) . .
N9 Fe1 N7 89.73(10) . .
N2 Fe1 N7 89.62(10) . .
N1 Fe1 N7 89.60(9) . .
N10 Fe1 N6 90.13(10) . .
N9 Fe1 N6 89.63(10) . .
N2 Fe1 N6 86.05(9) . .
N1 Fe1 N6 94.70(9) . .
N7 Fe1 N6 175.60(9) . .
N12 Fe2 N11 179.04(14) . .
N12 Fe2 N4 89.92(12) . .
N11 Fe2 N4 90.98(12) . .
N12 Fe2 N3 89.75(13) . .
N11 Fe2 N3 89.89(12) . .
N4 Fe2 N3 92.52(11) . .
N12 Fe2 N5 90.03(13) . .
N11 Fe2 N5 90.34(12) . .
N4 Fe2 N5 87.13(11) . .
N3 Fe2 N5 179.58(11) . .
N12 Fe2 N8 89.73(12) . .
N11 Fe2 N8 89.38(12) . .
N4 Fe2 N8 177.14(12) . .
N3 Fe2 N8 90.32(12) . .
N5 Fe2 N8 90.04(11) . .
C5 N1 C1 115.6(3) . .
C5 N1 Fe1 120.1(2) . .
C1 N1 Fe1 123.9(2) . .
C7 N2 C8 115.3(3) . .
C7 N2 Fe1 121.3(2) . .
C8 N2 Fe1 123.3(2) . .
N1 C1 C3 123.8(3) . .
C4 C2 C3 115.9(3) . .
C4 C2 C41 121.5(3) . .
C3 C2 C41 122.7(3) . .
C1 C3 C2 120.4(3) . .
C8 C6 C9 121.1(3) . .
N2 C7 C54 124.1(3) . .
C2 C4 C5 120.9(3) . .
N2 C8 C6 123.3(3) . .
C6 C9 C54 115.8(3) . .
C6 C9 C53 124.0(3) . .
C54 C9 C53 120.2(3) . .
N1 C5 C4 123.4(3) . .
C28 N6 C29 115.3(3) . .
C28 N6 Fe1 121.4(2) . .
C29 N6 Fe1 122.3(2) . .
C19 N4 C16 116.0(3) . .
C19 N4 Fe2 120.7(2) . .
C16 N4 Fe2 122.9(3) . .
C29 C25 C26 121.2(3) . .
C32 N7 C30 115.7(3) . .
C32 N7 Fe1 121.9(2) . .
C30 N7 Fe1 122.3(2) . .
C14 N3 C10 116.3(4) . .
C14 N3 Fe2 121.4(3) . .
C10 N3 Fe2 122.2(3) . .
C35 N8 C36 116.7(3) . .
C35 N8 Fe2 120.1(3) . .
C36 N8 Fe2 123.1(3) . .
C22 N5 C23 115.5(4) . .
C22 N5 Fe2 120.8(3) . .
C23 N5 Fe2 123.7(3) . .
C24 C15 C21 117.1(4) . .
C24 C15 C44 121.4(4) . .
C21 C15 C44 121.5(4) . .
C25 C26 C31 114.9(3) . .
C25 C26 C55 123.6(3) . .
C31 C26 C55 121.4(3) . .
C34 C27 C33 115.7(3) . .
C34 C27 C57 122.2(3) . .
C33 C27 C57 122.1(3) . .
N3 C10 C12 122.9(4) . .
N4 C16 C21 123.4(4) . .
C12 C11 C13 116.4(4) . .
C12 C11 C50 122.6(4) . .
C13 C11 C50 121.0(4) . .
C22 C17 C18 120.0(4) . .
N6 C28 C31 124.2(3) . .
C20 C18 C17 116.4(4) . .
C20 C18 C52 122.4(4) . .
C17 C18 C52 121.2(4) . .
N6 C29 C25 123.7(3) . .
N7 C30 C33 124.0(3) . .
C10 C12 C11 120.4(4) . .
N4 C19 C24 124.0(4) . .
N8 C35 C48 123.4(4) . .
C23 C20 C18 119.7(4) . .
C28 C31 C26 120.6(3) . .
N7 C32 C34 123.0(3) . .
C30 C33 C27 120.5(3) . .
C15 C21 C16 119.7(4) . .
C14 C13 C11 120.7(4) . .
N5 C22 C17 123.8(4) . .
N5 C23 C20 124.6(4) . .
C27 C34 C32 121.0(3) . .
C15 C24 C19 119.8(4) . .
N3 C14 C13 123.2(4) . .
N8 C36 C46 123.0(4) . .
C38 N9 Fe1 154.5(3) . .
C40 N10 Fe1 169.7(3) . .
C39 N11 Fe2 154.3(3) . .
C37 N12 Fe2 162.6(3) . .
N12 C37 S2 179.6(4) . .
N9 C38 S4 179.2(4) . .
C2 C41 C42 113.4(3) . .
C57 C42 C41 112.8(3) 2_545 .
N11 C39 S1 179.0(4) . .
N10 C40 S3 179.6(4) . .
C15 C44 C45 112.6(4) . .
C11 C50 C51 109.3(4) . .
C52 C45 C44 114.3(4) 2 .
C36 C46 C47 119.3(4) . .
C48 C47 C46 117.3(4) . .
C48 C47 C49 116.8(5) . .
C46 C47 C49 125.6(5) . .
C47 C48 C35 120.1(4) . .
C49 C51 C50 113.4(6) 2_655 .
C51 C49 C47 106.5(6) 2_645 .
C42 C57 C27 114.3(3) 2 .
C26 C55 C56 113.2(3) . .
C53 C56 C55 114.5(3) 2_645 .
C9 C53 C56 113.1(3) . 2_655
C7 C54 C9 120.2(3) . .
C18 C52 C45 112.8(4) . 2_545

loop_
_geom_bond_atom_site_label_1
_geom_bond_atom_site_label_2
_geom_bond_distance
_geom_bond_site_symmetry_2
Fe1 N10 2.107(3) .
Fe1 N9 2.135(3) .
Fe1 N2 2.203(3) .
Fe1 N1 2.208(3) .
Fe1 N7 2.233(3) .
Fe1 N6 2.240(2) .
Fe2 N12 2.109(3) .
Fe2 N11 2.126(3) .
Fe2 N4 2.204(3) .
Fe2 N3 2.216(3) .
Fe2 N5 2.221(3) .
Fe2 N8 2.236(3) .
N1 C5 1.326(4) .
N1 C1 1.346(4) .
N2 C7 1.325(4) .
N2 C8 1.342(4) .
C1 C3 1.363(5) .
C2 C4 1.367(4) .
C2 C3 1.378(5) .
C2 C41 1.502(4) .
C6 C8 1.356(5) .
C6 C9 1.363(5) .
C7 C54 1.360(5) .
C4 C5 1.379(4) .
C9 C54 1.375(5) .
C9 C53 1.502(5) .
N6 C28 1.325(4) .
N6 C29 1.332(4) .
N4 C19 1.310(4) .
N4 C16 1.329(5) .
C25 C29 1.362(5) .
C25 C26 1.373(4) .
N7 C32 1.330(4) .
N7 C30 1.332(4) .
N3 C14 1.334(5) .
N3 C10 1.351(5) .
N8 C35 1.327(5) .
N8 C36 1.326(4) .
N5 C22 1.338(5) .
N5 C23 1.339(4) .
C15 C24 1.357(5) .
C15 C21 1.361(5) .
C15 C44 1.500(5) .
C26 C31 1.380(4) .
C26 C55 1.509(4) .
C27 C34 1.361(5) .
C27 C33 1.380(5) .
C27 C57 1.513(4) .
C10 C12 1.379(6) .
C16 C21 1.380(6) .
C11 C12 1.374(5) .
C11 C13 1.380(6) .
C11 C50 1.513(6) .
C17 C22 1.370(5) .
C17 C18 1.397(5) .
C28 C31 1.363(4) .
C18 C20 1.379(5) .
C18 C52 1.494(6) .
C30 C33 1.361(4) .
C19 C24 1.378(5) .
C35 C48 1.355(5) .
C20 C23 1.371(5) .
C32 C34 1.381(5) .
C13 C14 1.374(6) .
C36 C46 1.360(5) .
S1 C39 1.601(4) .
S2 C37 1.605(4) .
S3 C40 1.627(4) .
S4 C38 1.628(4) .
N9 C38 1.147(4) .
N10 C40 1.148(4) .
N11 C39 1.166(4) .
N12 C37 1.144(4) .
C41 C42 1.543(4) .
C42 C57 1.478(5) 2_545
C44 C45 1.536(7) .
C50 C51 1.609(7) .
C45 C52 1.511(7) 2
C46 C47 1.383(6) .
C47 C48 1.348(6) .
C47 C49 1.555(7) .
C51 C49 1.343(7) 2_655
C49 C51 1.343(7) 2_645
C57 C42 1.478(5) 2
C55 C56 1.518(5) .
C56 C53 1.511(6) 2_645
C53 C56 1.511(6) 2_655
C52 C45 1.511(7) 2_545

loop_
_geom_torsion_atom_site_label_1
_geom_torsion_atom_site_label_2
_geom_torsion_atom_site_label_3
_geom_torsion_atom_site_label_4
_geom_torsion
_geom_torsion_site_symmetry_4
N10 Fe1 N1 C5 57.0(3) .
N9 Fe1 N1 C5 -122.5(3) .
N2 Fe1 N1 C5 -143(2) .
N7 Fe1 N1 C5 147.8(2) .
N6 Fe1 N1 C5 -33.1(3) .
N10 Fe1 N1 C1 -130.9(3) .
N9 Fe1 N1 C1 49.6(3) .
N2 Fe1 N1 C1 29(3) .
N7 Fe1 N1 C1 -40.2(3) .
N6 Fe1 N1 C1 138.9(3) .
N10 Fe1 N2 C7 35.6(3) .
N9 Fe1 N2 C7 -144.9(3) .
N1 Fe1 N2 C7 -124(2) .
N7 Fe1 N2 C7 -55.2(3) .
N6 Fe1 N2 C7 125.6(3) .
N10 Fe1 N2 C8 -142.1(3) .
N9 Fe1 N2 C8 37.5(3) .
N1 Fe1 N2 C8 58(3) .
N7 Fe1 N2 C8 127.2(3) .
N6 Fe1 N2 C8 -52.0(3) .
C5 N1 C1 C3 -0.5(5) .
Fe1 N1 C1 C3 -172.9(3) .
N1 C1 C3 C2 1.0(6) .
C4 C2 C3 C1 0.1(5) .
C41 C2 C3 C1 179.9(3) .
C8 N2 C7 C54 -1.7(6) .
Fe1 N2 C7 C54 -179.5(4) .
C3 C2 C4 C5 -1.6(5) .
C41 C2 C4 C5 178.6(3) .
C7 N2 C8 C6 2.6(6) .
Fe1 N2 C8 C6 -179.6(3) .
C9 C6 C8 N2 -1.1(6) .
C8 C6 C9 C54 -1.5(6) .
C8 C6 C9 C53 177.4(4) .
C1 N1 C5 C4 -1.1(5) .
Fe1 N1 C5 C4 171.6(2) .
C2 C4 C5 N1 2.3(5) .
N10 Fe1 N6 C28 -155.7(2) .
N9 Fe1 N6 C28 21.5(2) .
N2 Fe1 N6 C28 113.0(2) .
N1 Fe1 N6 C28 -64.9(2) .
N7 Fe1 N6 C28 103.2(13) .
N10 Fe1 N6 C29 35.9(3) .
N9 Fe1 N6 C29 -146.9(3) .
N2 Fe1 N6 C29 -55.4(3) .
N1 Fe1 N6 C29 126.7(3) .
N7 Fe1 N6 C29 -65.2(13) .
N12 Fe2 N4 C19 146.3(3) .
N11 Fe2 N4 C19 -33.4(3) .
N3 Fe2 N4 C19 56.6(3) .
N5 Fe2 N4 C19 -123.7(3) .
N8 Fe2 N4 C19 -131(2) .
N12 Fe2 N4 C16 -41.4(4) .
N11 Fe2 N4 C16 138.9(4) .
N3 Fe2 N4 C16 -131.1(4) .
N5 Fe2 N4 C16 48.6(4) .
N8 Fe2 N4 C16 42(2) .
N10 Fe1 N7 C32 27.7(3) .
N9 Fe1 N7 C32 -149.5(3) .
N2 Fe1 N7 C32 119.0(3) .
N1 Fe1 N7 C32 -63.0(3) .
N6 Fe1 N7 C32 128.8(12) .
N10 Fe1 N7 C30 -155.4(3) .
N9 Fe1 N7 C30 27.4(3) .
N2 Fe1 N7 C30 -64.1(3) .
N1 Fe1 N7 C30 113.9(3) .
N6 Fe1 N7 C30 -54.3(14) .
N12 Fe2 N3 C14 -47.3(3) .
N11 Fe2 N3 C14 133.6(3) .
N4 Fe2 N3 C14 42.6(3) .
N5 Fe2 N3 C14 11(17) .
N8 Fe2 N3 C14 -137.0(3) .
N12 Fe2 N3 C10 134.6(3) .
N11 Fe2 N3 C10 -44.5(3) .
N4 Fe2 N3 C10 -135.5(3) .
N5 Fe2 N3 C10 -167(70) .
N8 Fe2 N3 C10 44.8(3) .
N12 Fe2 N8 C35 141.2(4) .
N11 Fe2 N8 C35 -39.1(4) .
N4 Fe2 N8 C35 58(2) .
N3 Fe2 N8 C35 -129.0(4) .
N5 Fe2 N8 C35 51.2(4) .
N12 Fe2 N8 C36 -34.1(3) .
N11 Fe2 N8 C36 145.5(3) .
N4 Fe2 N8 C36 -117(2) .
N3 Fe2 N8 C36 55.6(3) .
N5 Fe2 N8 C36 -124.2(3) .
N12 Fe2 N5 C22 -33.5(3) .
N11 Fe2 N5 C22 145.7(3) .
N4 Fe2 N5 C22 -123.4(3) .
N3 Fe2 N5 C22 -91(17) .
N8 Fe2 N5 C22 56.3(3) .
N12 Fe2 N5 C23 146.2(3) .
N11 Fe2 N5 C23 -34.7(3) .
N4 Fe2 N5 C23 56.3(3) .
N3 Fe2 N5 C23 88(17) .
N8 Fe2 N5 C23 -124.1(3) .
C29 C25 C26 C31 0.9(5) .
C29 C25 C26 C55 -178.6(4) .
C14 N3 C10 C12 1.4(6) .
Fe2 N3 C10 C12 179.7(3) .
C19 N4 C16 C21 0.5(7) .
Fe2 N4 C16 C21 -172.2(4) .
C29 N6 C28 C31 -1.2(5) .
Fe1 N6 C28 C31 -170.3(3) .
C22 C17 C18 C20 -0.5(6) .
C22 C17 C18 C52 178.6(4) .
C28 N6 C29 C25 0.4(5) .
Fe1 N6 C29 C25 169.4(3) .
C26 C25 C29 N6 -0.3(6) .
C32 N7 C30 C33 2.7(6) .
Fe1 N7 C30 C33 -174.4(3) .
N3 C10 C12 C11 -2.4(7) .
C13 C11 C12 C10 1.0(6) .
C50 C11 C12 C10 -177.6(4) .
C16 N4 C19 C24 0.1(6) .
Fe2 N4 C19 C24 172.9(3) .
C36 N8 C35 C48 0.5(7) .
Fe2 N8 C35 C48 -175.2(4) .
C17 C18 C20 C23 1.0(6) .
C52 C18 C20 C23 -178.1(4) .
N6 C28 C31 C26 1.9(5) .
C25 C26 C31 C28 -1.6(5) .
C55 C26 C31 C28 177.9(3) .
C30 N7 C32 C34 -2.0(6) .
Fe1 N7 C32 C34 175.1(3) .
N7 C30 C33 C27 -1.6(7) .
C34 C27 C33 C30 -0.4(6) .
C57 C27 C33 C30 178.4(4) .
C24 C15 C21 C16 -0.2(7) .
C44 C15 C21 C16 -178.3(4) .
N4 C16 C21 C15 -0.4(8) .
C12 C11 C13 C14 1.2(6) .
C50 C11 C13 C14 179.9(4) .
C23 N5 C22 C17 1.8(6) .
Fe2 N5 C22 C17 -178.5(3) .
C18 C17 C22 N5 -1.0(6) .
C22 N5 C23 C20 -1.3(6) .
Fe2 N5 C23 C20 179.0(3) .
C18 C20 C23 N5 -0.1(6) .
C33 C27 C34 C32 1.0(6) .
C57 C27 C34 C32 -177.8(4) .
N7 C32 C34 C27 0.2(7) .
C21 C15 C24 C19 0.8(6) .
C44 C15 C24 C19 178.8(4) .
N4 C19 C24 C15 -0.7(7) .
C10 N3 C14 C13 0.9(6) .
Fe2 N3 C14 C13 -177.4(3) .
C11 C13 C14 N3 -2.3(7) .
C35 N8 C36 C46 -0.6(7) .
Fe2 N8 C36 C46 174.9(4) .
N10 Fe1 N9 C38 -28(3) .
N2 Fe1 N9 C38 160.5(6) .
N1 Fe1 N9 C38 -18.8(6) .
N7 Fe1 N9 C38 70.9(6) .
N6 Fe1 N9 C38 -113.5(6) .
N9 Fe1 N10 C40 142(2) .
N2 Fe1 N10 C40 -46.6(17) .
N1 Fe1 N10 C40 132.7(17) .
N7 Fe1 N10 C40 43.1(17) .
N6 Fe1 N10 C40 -132.6(17) .
N12 Fe2 N11 C39 -16(9) .
N4 Fe2 N11 C39 143.9(7) .
N3 Fe2 N11 C39 51.4(7) .
N5 Fe2 N11 C39 -129.0(7) .
N8 Fe2 N11 C39 -38.9(7) .
N11 Fe2 N12 C37 29(9) .
N4 Fe2 N12 C37 -131.3(11) .
N3 Fe2 N12 C37 -38.8(11) .
N5 Fe2 N12 C37 141.5(11) .
N8 Fe2 N12 C37 51.5(11) .
Fe2 N12 C37 S2 73(77) .
Fe1 N9 C38 S4 -101(26) .
C4 C2 C41 C42 -87.5(4) .
C3 C2 C41 C42 92.8(4) .
C2 C41 C42 C57 57.7(5) 2_545
Fe2 N11 C39 S1 104(21) .
Fe1 N10 C40 S3 -145(100) .
C24 C15 C44 C45 -67.6(5) .
C21 C15 C44 C45 110.4(5) .
C12 C11 C50 C51 -116.5(5) .
C13 C11 C50 C51 65.0(6) .
C15 C44 C45 C52 -68.4(5) 2
N8 C36 C46 C47 -2.0(8) .
C36 C46 C47 C48 4.7(10) .
C36 C46 C47 C49 -168.1(6) .
C46 C47 C48 C35 -4.9(10) .
C49 C47 C48 C35 168.6(6) .
N8 C35 C48 C47 2.4(9) .
C11 C50 C51 C49 -175.8(6) 2_655
C48 C47 C49 C51 86.0(8) 2_645
C46 C47 C49 C51 -101.1(8) 2_645
C34 C27 C57 C42 -119.0(4) 2
C33 C27 C57 C42 62.3(5) 2
C25 C26 C55 C56 -115.3(4) .
C31 C26 C55 C56 65.3(4) .
C26 C55 C56 C53 71.5(4) 2_645
C6 C9 C53 C56 -108.0(5) 2_655
C54 C9 C53 C56 70.9(5) 2_655
N2 C7 C54 C9 -0.8(7) .
C6 C9 C54 C7 2.4(7) .
C53 C9 C54 C7 -176.6(4) .
C20 C18 C52 C45 117.2(5) 2_545
C17 C18 C52 C45 -61.8(5) 2_545
